data_7006269
loop_
_publ_author_name
'Molinos, Eduardo'
'Brayshaw, Simon K.'
'Kociok-K\"ohn, Gabrielle'
'Weller, Andrew S.'

_publ_section_title
;
 Cationic rhodium mono-phosphine fragments partnered with carborane
 monoanions [closo-CB11H6X6]- (X = H, Br). Synthesis, structures and
 reactivity with alkenes.
;
_journal_issue 42
_journal_name_full 'Dalton transactions (Cambridge, England : 2003)'
_journal_page_first 4829
_journal_page_last 4844
_journal_paper_doi 10.1039/b711468k
_journal_year 2007
_chemical_formula_moiety 'C16 H39 B11 Br6 P Rh, C5 H12'
_chemical_formula_sum 'C21 H51 B11 Br6 P Rh'
_chemical_formula_weight 1035.87
_chemical_name_common 'Compound 6'
_chemical_name_systematic
;
?
;
_space_group_IT_number 9
_symmetry_cell_setting monoclinic
_symmetry_space_group_name_Hall 'C -2yc'
_symmetry_space_group_name_H-M 'C 1 c 1'
_atom_sites_solution_hydrogens geom
_atom_sites_solution_primary direct
_atom_sites_solution_secondary difmap
_audit_creation_method SHELXL-97
_cell_angle_alpha 90.00
_cell_angle_beta 121.2435(3)
_cell_angle_gamma 90.00
_cell_formula_units_Z 4
_cell_length_a 16.6256(1)
_cell_length_b 19.1042(1)
_cell_length_c 13.7346(1)
_cell_measurement_reflns_used 78610
_cell_measurement_temperature 150(2)
_cell_measurement_theta_max 33.142
_cell_measurement_theta_min 2.910
_cell_volume 3729.70(4)
_computing_cell_refinement 'HKL Scalepack (Otwinowski & Minor 1997)'
_computing_data_collection 'Collect, Nonius program suite version 1.9 (1997)'
_computing_data_reduction 'Denzo and Scalepack (Otwinowski & Minor, 1997)'
_computing_molecular_graphics 'ORTEP3 for Windows - L. J. Farrugia, J. Appl. Crystallogr. 1997, 30, 565'
_computing_publication_material 'SHELX97-2, G. M. Sheldrick'
_computing_structure_refinement
;
SHELX97-2 Program for Crystal Structure Analysis. G. M. Sheldrick,
Institut f. Anorg. Chemie der Universit\"at, Tammanstrasse 4,
D-3400 G\"ottingen, Germany, 1998.
;
_computing_structure_solution
;
DIRDIF-99 program system
P.T. Beurskens, G. Beurskens, R. de Gelder, S. Garcia-Granda,
R.O. Gould, R. Israel and J.M.M. Smits (1999).
Crystallography Laboratory, University of Nijmegen, The Netherlands.
;
_diffrn_ambient_temperature 150(2)
_diffrn_measured_fraction_theta_full 0.994
_diffrn_measured_fraction_theta_max 0.994
_diffrn_measurement_device_type 'Nonius Kappa CCD'
_diffrn_measurement_method '718 1.0 degree images with \f and \w scans'
_diffrn_radiation_monochromator graphite
_diffrn_radiation_source 'fine-focus sealed tube'
_diffrn_radiation_type MoK\a
_diffrn_radiation_wavelength 0.71073
_diffrn_reflns_av_R_equivalents 0.0462
_diffrn_reflns_av_sigmaI/netI 0.0348
_diffrn_reflns_limit_h_max 25
_diffrn_reflns_limit_h_min -25
_diffrn_reflns_limit_k_max 28
_diffrn_reflns_limit_k_min -29
_diffrn_reflns_limit_l_max 21
_diffrn_reflns_limit_l_min -21
_diffrn_reflns_number 48929
_diffrn_reflns_theta_full 33.18
_diffrn_reflns_theta_max 33.18
_diffrn_reflns_theta_min 4.75
_diffrn_standards_decay_% 0
_exptl_absorpt_coefficient_mu 6.944
_exptl_absorpt_correction_T_max 0.1755
_exptl_absorpt_correction_T_min 0.0873
_exptl_absorpt_correction_type multi-scan
_exptl_absorpt_process_details
;
multi-scan from symmetry-related measurements
Sortav (Blessing 1995)
;
_exptl_crystal_colour red
_exptl_crystal_density_diffrn 1.845
_exptl_crystal_density_method 'not measured'
_exptl_crystal_description block
_exptl_crystal_F_000 2008
_exptl_crystal_size_max 0.40
_exptl_crystal_size_mid 0.30
_exptl_crystal_size_min 0.25
_platon_squeeze_details ' ?'
_refine_diff_density_max 0.792
_refine_diff_density_min -1.189
_refine_diff_density_rms 0.123
_refine_ls_abs_structure_details 'Flack H D (1983), Acta Cryst. A39, 876-881'
_refine_ls_abs_structure_Flack 0.007(4)
_refine_ls_extinction_method none
_refine_ls_goodness_of_fit_ref 1.046
_refine_ls_hydrogen_treatment mixed
_refine_ls_matrix_type full
_refine_ls_number_parameters 328
_refine_ls_number_reflns 13829
_refine_ls_number_restraints 5
_refine_ls_restrained_S_all 1.046
_refine_ls_R_factor_all 0.0380
_refine_ls_R_factor_gt 0.0330
_refine_ls_shift/su_max 0.001
_refine_ls_shift/su_mean 0.000
_refine_ls_structure_factor_coef Fsqd
_refine_ls_weighting_details 'calc w=1/[\s^2^(Fo^2^)+(0.0535P)^2^+0.0000P] where P=(Fo^2^+2Fc^2^)/3'
_refine_ls_weighting_scheme calc
_refine_ls_wR_factor_gt 0.0823
_refine_ls_wR_factor_ref 0.0845
_reflns_number_gt 12572
_reflns_number_total 13829
_reflns_threshold_expression >2sigma(I)
_cod_data_source_file b711468k.txt
_cod_data_source_block h06asw11
_cod_depositor_comments
;
The following automatic conversions were performed:
'_symmetry_cell_setting' value 'Monoclinic' changed to 'monoclinic'
according to '/home/saulius/struct/CIF-dictionaries/cif_core.dic'
dictionary named 'cif_core.dic' version 2.4.1 from 2010-06-29.

Automatic conversion script
Id: cif_fix_enum 1527 2010-12-29 10:47:43Z saulius 
;
_cod_original_cell_volume 3729.87(4)
_cod_original_sg_symbol_H-M 'C c'
_cod_database_code 7006269

loop_
_symmetry_equiv_pos_as_xyz
'x, y, z'
'x, -y, z+1/2'
'x+1/2, y+1/2, z'
'x+1/2, -y+1/2, z+1/2'

loop_
_atom_site_label
_atom_site_type_symbol
_atom_site_fract_x
_atom_site_fract_y
_atom_site_fract_z
_atom_site_U_iso_or_equiv
_atom_site_adp_type
_atom_site_occupancy
_atom_site_symmetry_multiplicity
_atom_site_calc_flag
_atom_site_refinement_flags
_atom_site_disorder_assembly
_atom_site_disorder_group
Rh Rh 0.006528(14) 0.156615(11) 0.006298(17) 0.02185(4) Uani 1 1 d . . .
P P -0.09388(5) 0.17889(4) 0.06429(6) 0.02346(13) Uani 1 1 d . . .
C1 C -0.0420(3) 0.0999(3) 0.2639(3) 0.0470(9) Uani 1 1 d . . .
H1A H -0.0986 0.0721 0.2155 0.070 Uiso 1 1 calc R . .
H1B H -0.0302 0.1013 0.3416 0.070 Uiso 1 1 calc R . .
H1C H 0.0120 0.0786 0.2647 0.070 Uiso 1 1 calc R . .
C2 C -0.0563(2) 0.1743(2) 0.2170(3) 0.0327(6) Uani 1 1 d . . .
H2 H -0.1084 0.1952 0.2237 0.039 Uiso 1 1 calc R . .
C3 C 0.0305(3) 0.2177(3) 0.2919(3) 0.0499(10) Uani 1 1 d . . .
H3A H 0.0214 0.2652 0.2609 0.075 Uiso 1 1 calc R . .
H3B H 0.0850 0.1962 0.2942 0.075 Uiso 1 1 calc R . .
H3C H 0.0414 0.2197 0.3691 0.075 Uiso 1 1 calc R . .
C4 C -0.2673(3) 0.1307(2) 0.0400(4) 0.0396(8) Uani 1 1 d . . .
H4A H -0.2312 0.1231 0.1225 0.059 Uiso 1 1 calc R . .
H4B H -0.3171 0.0954 0.0038 0.059 Uiso 1 1 calc R . .
H4C H -0.2956 0.1775 0.0236 0.059 Uiso 1 1 calc R . .
C5 C -0.2018(2) 0.12466(17) -0.0069(3) 0.0279(5) Uani 1 1 d . . .
H5 H -0.1804 0.0748 0.0045 0.033 Uiso 1 1 calc R . .
C6 C -0.2586(2) 0.13659(19) -0.1347(3) 0.0341(6) Uani 1 1 d . . .
H6A H -0.2175 0.1318 -0.1658 0.051 Uiso 1 1 calc R . .
H6B H -0.2857 0.1837 -0.1506 0.051 Uiso 1 1 calc R . .
H6C H -0.3093 0.1019 -0.1703 0.051 Uiso 1 1 calc R . .
C7 C -0.2007(3) 0.3019(2) 0.0527(4) 0.0410(8) Uani 1 1 d . . .
H7A H -0.1851 0.2881 0.1293 0.062 Uiso 1 1 calc R . .
H7B H -0.2625 0.2829 -0.0036 0.062 Uiso 1 1 calc R . .
H7C H -0.2022 0.3531 0.0471 0.062 Uiso 1 1 calc R . .
C8 C -0.1262(2) 0.27306(17) 0.0297(3) 0.0305(6) Uani 1 1 d . . .
H8 H -0.0675 0.2994 0.0829 0.037 Uiso 1 1 calc R . .
C9 C -0.1482(3) 0.2932(2) -0.0895(3) 0.0387(7) Uani 1 1 d . . .
H9A H -0.0993 0.2744 -0.1019 0.058 Uiso 1 1 calc R . .
H9B H -0.1499 0.3443 -0.0964 0.058 Uiso 1 1 calc R . .
H9C H -0.2094 0.2738 -0.1466 0.058 Uiso 1 1 calc R . .
C11 C -0.0464(2) 0.05657(16) -0.0610(3) 0.0288(6) Uani 1 1 d D . .
C12 C 0.0183(2) 0.05058(16) 0.0585(3) 0.0302(6) Uani 1 1 d D . .
C13 C 0.1165(2) 0.01829(18) 0.1174(3) 0.0342(7) Uani 1 1 d . . .
C14 C 0.1039(4) -0.0558(2) 0.1497(6) 0.0619(14) Uani 1 1 d . . .
H14A H 0.0610 -0.0821 0.0806 0.093 Uiso 1 1 calc R . .
H14B H 0.0776 -0.0533 0.1990 0.093 Uiso 1 1 calc R . .
H14C H 0.1650 -0.0794 0.1903 0.093 Uiso 1 1 calc R . .
C15 C 0.1825(3) 0.0605(3) 0.2218(4) 0.0545(11) Uani 1 1 d . . .
H15A H 0.1888 0.1078 0.1989 0.082 Uiso 1 1 calc R . .
H15B H 0.2443 0.0378 0.2621 0.082 Uiso 1 1 calc R . .
H15C H 0.1573 0.0633 0.2722 0.082 Uiso 1 1 calc R . .
C16 C 0.1587(3) 0.0119(2) 0.0414(4) 0.0443(8) Uani 1 1 d . . .
H16A H 0.1162 -0.0153 -0.0267 0.066 Uiso 1 1 calc R . .
H16B H 0.2198 -0.0117 0.0836 0.066 Uiso 1 1 calc R . .
H16C H 0.1670 0.0588 0.0188 0.066 Uiso 1 1 calc R . .
C21 C 0.3533(3) 0.2512(3) 0.0439(3) 0.0418(8) Uani 1 1 d . . .
H21 H 0.4256 0.2281 0.0933 0.050 Uiso 1 1 calc R . .
B22 B 0.2665(2) 0.2100(2) 0.0522(3) 0.0335(7) Uani 1 1 d . . .
H22 H 0.2761 0.1617 0.1034 0.040 Uiso 1 1 calc R . .
B23 B 0.2712(3) 0.2066(2) -0.0746(4) 0.0347(7) Uani 1 1 d . . .
H23 H 0.2835 0.1563 -0.1066 0.042 Uiso 1 1 calc R . .
B24 B 0.3196(3) 0.2878(2) -0.0849(4) 0.0358(8) Uani 1 1 d . . .
H24 H 0.3645 0.2906 -0.1236 0.043 Uiso 1 1 calc R . .
B25 B 0.3445(3) 0.3400(2) 0.0342(3) 0.0373(9) Uani 1 1 d . . .
H25 H 0.4056 0.3770 0.0739 0.045 Uiso 1 1 calc R . .
B26 B 0.3113(3) 0.2925(2) 0.1193(3) 0.0355(8) Uani 1 1 d . . .
H26 H 0.3499 0.2983 0.2142 0.043 Uiso 1 1 calc R . .
B27 B 0.1880(2) 0.27834(18) 0.0354(3) 0.0242(5) Uani 1 1 d . . .
B28 B 0.1651(2) 0.22656(17) -0.0817(3) 0.0239(5) Uani 1 1 d . . .
B29 B 0.1963(3) 0.27337(19) -0.1686(3) 0.0267(6) Uani 1 1 d . . .
B30 B 0.2422(3) 0.3559(2) -0.1014(3) 0.0298(7) Uani 1 1 d . . .
B31 B 0.2366(3) 0.3593(2) 0.0256(3) 0.0316(7) Uani 1 1 d . . .
B32 B 0.1439(2) 0.31870(17) -0.1001(3) 0.0234(5) Uani 1 1 d . . .
Br7 Br 0.10726(2) 0.268868(16) 0.10074(2) 0.02743(6) Uani 1 1 d . . .
Br8 Br 0.05791(2) 0.161423(15) -0.14500(2) 0.02584(6) Uani 1 1 d . . .
Br9 Br 0.12722(3) 0.260428(19) -0.33263(3) 0.03553(7) Uani 1 1 d . . .
Br10 Br 0.23030(3) 0.439867(19) -0.18743(3) 0.03944(8) Uani 1 1 d . . .
Br11 Br 0.21967(4) 0.44592(2) 0.08691(4) 0.04966(11) Uani 1 1 d . . .
Br12 Br 0.01888(2) 0.357906(18) -0.18612(3) 0.03227(7) Uani 1 1 d . . .
H12 H -0.013(2) 0.0452(19) 0.101(3) 0.015(8) Uiso 1 1 d D . .
H11A H -0.030(3) 0.038(2) -0.113(3) 0.027(10) Uiso 1 1 d D . .
H11B H -0.106(2) 0.043(3) -0.077(5) 0.051(14) Uiso 1 1 d D . .

loop_
_atom_site_aniso_label
_atom_site_aniso_U_11
_atom_site_aniso_U_22
_atom_site_aniso_U_33
_atom_site_aniso_U_23
_atom_site_aniso_U_13
_atom_site_aniso_U_12
Rh 0.02330(9) 0.02185(9) 0.02351(9) -0.00175(7) 0.01434(8) -0.00297(7)
P 0.0249(3) 0.0269(3) 0.0218(3) 0.0013(3) 0.0144(3) -0.0007(3)
C1 0.049(2) 0.063(3) 0.0325(17) 0.0201(17) 0.0237(16) 0.0115(19)
C2 0.0332(15) 0.0451(17) 0.0240(13) 0.0000(12) 0.0177(12) -0.0014(13)
C3 0.046(2) 0.075(3) 0.0283(17) -0.0080(18) 0.0194(16) -0.011(2)
C4 0.0354(17) 0.0449(19) 0.052(2) 0.0055(16) 0.0321(16) -0.0011(14)
C5 0.0261(13) 0.0298(14) 0.0316(14) 0.0022(11) 0.0176(11) 0.0016(11)
C6 0.0299(14) 0.0365(17) 0.0305(15) 0.0000(13) 0.0118(12) -0.0017(12)
C7 0.0404(18) 0.0384(18) 0.052(2) 0.0010(16) 0.0297(17) 0.0081(14)
C8 0.0319(15) 0.0251(14) 0.0370(16) -0.0005(11) 0.0197(13) -0.0007(11)
C9 0.0442(18) 0.0329(16) 0.0402(18) 0.0092(14) 0.0228(15) 0.0066(14)
C11 0.0293(14) 0.0244(13) 0.0359(16) -0.0054(11) 0.0191(12) -0.0035(10)
C12 0.0331(15) 0.0237(13) 0.0382(16) 0.0048(11) 0.0216(13) 0.0000(11)
C13 0.0308(15) 0.0260(14) 0.0455(19) 0.0064(12) 0.0197(14) 0.0007(11)
C14 0.049(2) 0.039(2) 0.098(4) 0.027(2) 0.038(3) 0.0089(18)
C15 0.0363(19) 0.068(3) 0.045(2) -0.002(2) 0.0109(17) 0.0053(19)
C16 0.0353(17) 0.043(2) 0.056(2) 0.0024(17) 0.0248(17) 0.0079(15)
C21 0.0249(14) 0.059(2) 0.0385(18) 0.0139(16) 0.0141(13) -0.0041(14)
B22 0.0234(14) 0.044(2) 0.0330(17) 0.0118(15) 0.0144(13) 0.0002(13)
B23 0.0292(16) 0.0375(19) 0.044(2) 0.0063(15) 0.0234(15) 0.0046(14)
B24 0.0287(16) 0.046(2) 0.0379(18) 0.0059(16) 0.0207(15) -0.0057(15)
B25 0.0271(16) 0.050(2) 0.0303(17) 0.0020(15) 0.0115(14) -0.0159(15)
B26 0.0243(15) 0.047(2) 0.0313(16) 0.0024(15) 0.0119(13) -0.0104(15)
B27 0.0252(13) 0.0279(14) 0.0197(12) 0.0015(10) 0.0118(11) -0.0033(11)
B28 0.0225(13) 0.0251(14) 0.0268(14) 0.0005(11) 0.0148(12) -0.0030(10)
B29 0.0284(15) 0.0302(15) 0.0260(14) -0.0028(12) 0.0173(12) -0.0051(12)
B30 0.0317(16) 0.0309(16) 0.0247(14) -0.0005(12) 0.0131(13) -0.0102(13)
B31 0.0381(18) 0.0332(17) 0.0237(14) -0.0055(12) 0.0161(13) -0.0143(14)
B32 0.0244(13) 0.0239(13) 0.0225(13) -0.0002(10) 0.0125(11) -0.0035(10)
Br7 0.03264(13) 0.02990(14) 0.02443(12) -0.00654(10) 0.01810(11) -0.01041(11)
Br8 0.03004(13) 0.02557(13) 0.02800(13) -0.00586(10) 0.01934(11) -0.00691(10)
Br9 0.04434(17) 0.04171(18) 0.02878(14) -0.00672(13) 0.02476(14) -0.01120(14)
Br10 0.0547(2) 0.03373(16) 0.03381(16) 0.00111(13) 0.02576(16) -0.01498(15)
Br11 0.0821(3) 0.03435(18) 0.0414(2) -0.01550(15) 0.0382(2) -0.02404(19)
Br12 0.03220(15) 0.03237(15) 0.03152(14) 0.00415(12) 0.01602(12) 0.00507(12)

loop_
_atom_type_symbol
_atom_type_description
_atom_type_scat_dispersion_real
_atom_type_scat_dispersion_imag
_atom_type_scat_source
C C 0.0033 0.0016 'International Tables Vol C Tables 4.2.6.8 and 6.1.1.4'
H H 0.0000 0.0000 'International Tables Vol C Tables 4.2.6.8 and 6.1.1.4'
B B 0.0013 0.0007 'International Tables Vol C Tables 4.2.6.8 and 6.1.1.4'
Br Br -0.2901 2.4595 'International Tables Vol C Tables 4.2.6.8 and 6.1.1.4'
P P 0.1023 0.0942 'International Tables Vol C Tables 4.2.6.8 and 6.1.1.4'
Rh Rh -1.1178 0.9187 'International Tables Vol C Tables 4.2.6.8 and 6.1.1.4'

loop_
_geom_angle_atom_site_label_1
_geom_angle_atom_site_label_2
_geom_angle_atom_site_label_3
_geom_angle
_geom_angle_site_symmetry_1
_geom_angle_site_symmetry_3
_geom_angle_publ_flag
C11 Rh C12 39.40(14) . . ?
C11 Rh P 96.32(9) . . ?
C12 Rh P 90.94(9) . . ?
C11 Rh Br7 167.52(9) . . ?
C12 Rh Br7 133.78(10) . . ?
P Rh Br7 94.12(2) . . ?
C11 Rh Br8 85.28(9) . . ?
C12 Rh Br8 106.84(9) . . ?
P Rh Br8 152.39(2) . . ?
Br7 Rh Br8 88.642(10) . . ?
C5 P C2 103.67(15) . . ?
C5 P C8 109.43(15) . . ?
C2 P C8 102.53(17) . . ?
C5 P Rh 113.85(10) . . ?
C2 P Rh 121.27(12) . . ?
C8 P Rh 105.23(11) . . ?
C2 C1 H1A 109.5 . . ?
C2 C1 H1B 109.5 . . ?
H1A C1 H1B 109.5 . . ?
C2 C1 H1C 109.5 . . ?
H1A C1 H1C 109.5 . . ?
H1B C1 H1C 109.5 . . ?
C3 C2 C1 109.7(3) . . ?
C3 C2 P 112.7(2) . . ?
C1 C2 P 114.1(3) . . ?
C3 C2 H2 106.6 . . ?
C1 C2 H2 106.6 . . ?
P C2 H2 106.6 . . ?
C2 C3 H3A 109.5 . . ?
C2 C3 H3B 109.5 . . ?
H3A C3 H3B 109.5 . . ?
C2 C3 H3C 109.5 . . ?
H3A C3 H3C 109.5 . . ?
H3B C3 H3C 109.5 . . ?
C5 C4 H4A 109.5 . . ?
C5 C4 H4B 109.5 . . ?
H4A C4 H4B 109.5 . . ?
C5 C4 H4C 109.5 . . ?
H4A C4 H4C 109.5 . . ?
H4B C4 H4C 109.5 . . ?
C6 C5 C4 108.9(3) . . ?
C6 C5 P 112.2(2) . . ?
C4 C5 P 116.2(3) . . ?
C6 C5 H5 106.3 . . ?
C4 C5 H5 106.3 . . ?
P C5 H5 106.3 . . ?
C5 C6 H6A 109.5 . . ?
C5 C6 H6B 109.5 . . ?
H6A C6 H6B 109.5 . . ?
C5 C6 H6C 109.5 . . ?
H6A C6 H6C 109.5 . . ?
H6B C6 H6C 109.5 . . ?
C8 C7 H7A 109.5 . . ?
C8 C7 H7B 109.5 . . ?
H7A C7 H7B 109.5 . . ?
C8 C7 H7C 109.5 . . ?
H7A C7 H7C 109.5 . . ?
H7B C7 H7C 109.5 . . ?
C7 C8 C9 111.1(3) . . ?
C7 C8 P 116.8(3) . . ?
C9 C8 P 113.1(2) . . ?
C7 C8 H8 104.8 . . ?
C9 C8 H8 104.8 . . ?
P C8 H8 104.8 . . ?
C8 C9 H9A 109.5 . . ?
C8 C9 H9B 109.5 . . ?
H9A C9 H9B 109.5 . . ?
C8 C9 H9C 109.5 . . ?
H9A C9 H9C 109.5 . . ?
H9B C9 H9C 109.5 . . ?
C12 C11 Rh 70.94(18) . . ?
C12 C11 H11A 119(3) . . ?
Rh C11 H11A 117(3) . . ?
C12 C11 H11B 109(3) . . ?
Rh C11 H11B 121(3) . . ?
H11A C11 H11B 113(4) . . ?
C11 C12 C13 127.1(3) . . ?
C11 C12 Rh 69.66(18) . . ?
C13 C12 Rh 116.8(2) . . ?
C11 C12 H12 113(2) . . ?
C13 C12 H12 113(2) . . ?
Rh C12 H12 109(2) . . ?
C15 C13 C12 109.8(3) . . ?
C15 C13 C14 111.1(4) . . ?
C12 C13 C14 104.9(3) . . ?
C15 C13 C16 108.9(3) . . ?
C12 C13 C16 114.4(3) . . ?
C14 C13 C16 107.7(4) . . ?
C13 C14 H14A 109.5 . . ?
C13 C14 H14B 109.5 . . ?
H14A C14 H14B 109.5 . . ?
C13 C14 H14C 109.5 . . ?
H14A C14 H14C 109.5 . . ?
H14B C14 H14C 109.5 . . ?
C13 C15 H15A 109.5 . . ?
C13 C15 H15B 109.5 . . ?
H15A C15 H15B 109.5 . . ?
C13 C15 H15C 109.5 . . ?
H15A C15 H15C 109.5 . . ?
H15B C15 H15C 109.5 . . ?
C13 C16 H16A 109.5 . . ?
C13 C16 H16B 109.5 . . ?
H16A C16 H16B 109.5 . . ?
C13 C16 H16C 109.5 . . ?
H16A C16 H16C 109.5 . . ?
H16B C16 H16C 109.5 . . ?
B22 C21 B25 115.2(3) . . ?
B22 C21 B24 115.2(3) . . ?
B25 C21 B24 62.7(3) . . ?
B22 C21 B23 63.0(2) . . ?
B25 C21 B23 115.3(3) . . ?
B24 C21 B23 63.1(2) . . ?
B22 C21 B26 63.0(2) . . ?
B25 C21 B26 62.8(3) . . ?
B24 C21 B26 114.9(3) . . ?
B23 C21 B26 115.4(3) . . ?
B22 C21 H21 117.3 . . ?
B25 C21 H21 117.5 . . ?
B24 C21 H21 117.6 . . ?
B23 C21 H21 117.1 . . ?
B26 C21 H21 117.5 . . ?
C21 B22 B28 103.5(3) . . ?
C21 B22 B27 104.1(3) . . ?
B28 B22 B27 59.43(19) . . ?
C21 B22 B26 58.9(3) . . ?
B28 B22 B26 107.3(3) . . ?
B27 B22 B26 59.9(2) . . ?
C21 B22 B23 58.9(2) . . ?
B28 B22 B23 59.4(2) . . ?
B27 B22 B23 107.6(3) . . ?
B26 B22 B23 108.6(3) . . ?
C21 B22 H22 125.1 . . ?
B28 B22 H22 123.4 . . ?
B27 B22 H22 122.8 . . ?
B26 B22 H22 121.2 . . ?
B23 B22 H22 121.3 . . ?
C21 B23 B28 103.2(3) . . ?
C21 B23 B29 104.2(3) . . ?
B28 B23 B29 60.00(19) . . ?
C21 B23 B22 58.1(2) . . ?
B28 B23 B22 59.8(2) . . ?
B29 B23 B22 108.3(3) . . ?
C21 B23 B24 58.2(2) . . ?
B28 B23 B24 106.7(3) . . ?
B29 B23 B24 59.7(2) . . ?
B22 B23 B24 107.2(3) . . ?
C21 B23 H23 125.6 . . ?
B28 B23 H23 123.2 . . ?
B29 B23 H23 122.1 . . ?
B22 B23 H23 121.6 . . ?
B24 B23 H23 122.2 . . ?
C21 B24 B30 105.2(3) . . ?
C21 B24 B25 58.6(3) . . ?
B30 B24 B25 60.6(2) . . ?
C21 B24 B29 104.8(2) . . ?
B30 B24 B29 60.6(2) . . ?
B25 B24 B29 108.9(3) . . ?
C21 B24 B23 58.7(2) . . ?
B30 B24 B23 108.8(3) . . ?
B25 B24 B23 108.4(3) . . ?
B29 B24 B23 60.0(2) . . ?
C21 B24 H24 124.9 . . ?
B30 B24 H24 121.7 . . ?
B25 B24 H24 121.1 . . ?
B29 B24 H24 122.0 . . ?
B23 B24 H24 121.3 . . ?
C21 B25 B24 58.7(2) . . ?
C21 B25 B31 104.8(3) . . ?
B24 B25 B31 108.1(3) . . ?
C21 B25 B26 58.9(2) . . ?
B24 B25 B26 108.4(3) . . ?
B31 B25 B26 60.1(2) . . ?
C21 B25 B30 104.4(3) . . ?
B24 B25 B30 59.4(2) . . ?
B31 B25 B30 60.7(2) . . ?
B26 B25 B30 108.7(3) . . ?
C21 B25 H25 124.9 . . ?
B24 B25 H25 121.6 . . ?
B31 B25 H25 122.1 . . ?
B26 B25 H25 121.0 . . ?
B30 B25 H25 122.3 . . ?
C21 B26 B27 103.5(3) . . ?
C21 B26 B25 58.3(2) . . ?
B27 B26 B25 107.4(3) . . ?
C21 B26 B31 104.1(3) . . ?
B27 B26 B31 60.1(2) . . ?
B25 B26 B31 59.8(2) . . ?
C21 B26 B22 58.1(2) . . ?
B27 B26 B22 59.9(2) . . ?
B25 B26 B22 107.4(3) . . ?
B31 B26 B22 108.2(3) . . ?
C21 B26 H26 125.6 . . ?
B27 B26 H26 122.8 . . ?
B25 B26 H26 121.9 . . ?
B31 B26 H26 122.2 . . ?
B22 B26 H26 121.6 . . ?
B28 B27 B26 108.0(3) . . ?
B28 B27 B22 59.9(2) . . ?
B26 B27 B22 60.2(2) . . ?
B28 B27 B31 108.1(2) . . ?
B26 B27 B31 60.1(2) . . ?
B22 B27 B31 108.4(3) . . ?
B28 B27 B32 60.66(18) . . ?
B26 B27 B32 108.8(2) . . ?
B22 B27 B32 109.2(2) . . ?
B31 B27 B32 60.17(19) . . ?
B28 B27 Br7 119.4(2) . . ?
B26 B27 Br7 123.2(2) . . ?
B22 B27 Br7 120.1(2) . . ?
B31 B27 Br7 123.8(2) . . ?
B32 B27 Br7 120.4(2) . . ?
B27 B28 B23 109.7(3) . . ?
B27 B28 B22 60.6(2) . . ?
B23 B28 B22 60.9(2) . . ?
B27 B28 B29 109.5(2) . . ?
B23 B28 B29 60.7(2) . . ?
B22 B28 B29 109.7(2) . . ?
B27 B28 B32 60.49(18) . . ?
B23 B28 B32 109.9(2) . . ?
B22 B28 B32 109.7(2) . . ?
B29 B28 B32 60.81(19) . . ?
B27 B28 Br8 118.5(2) . . ?
B23 B28 Br8 122.7(2) . . ?
B22 B28 Br8 120.3(2) . . ?
B29 B28 Br8 122.5(2) . . ?
B32 B28 Br8 119.56(19) . . ?
B28 B29 B24 106.6(3) . . ?
B28 B29 B23 59.28(19) . . ?
B24 B29 B23 60.2(2) . . ?
B28 B29 B30 107.1(2) . . ?
B24 B29 B30 59.2(2) . . ?
B23 B29 B30 107.9(3) . . ?
B28 B29 B32 60.08(18) . . ?
B24 B29 B32 107.2(3) . . ?
B23 B29 B32 108.2(2) . . ?
B30 B29 B32 59.93(19) . . ?
B28 B29 Br9 120.9(2) . . ?
B24 B29 Br9 124.0(2) . . ?
B23 B29 Br9 121.3(2) . . ?
B30 B29 Br9 123.3(2) . . ?
B32 B29 Br9 120.8(2) . . ?
B24 B30 B25 60.0(2) . . ?
B24 B30 B29 60.2(2) . . ?
B25 B30 B29 108.1(3) . . ?
B24 B30 B32 108.4(3) . . ?
B25 B30 B32 107.7(2) . . ?
B29 B30 B32 60.46(19) . . ?
B24 B30 B31 107.7(3) . . ?
B25 B30 B31 59.5(2) . . ?
B29 B30 B31 108.0(2) . . ?
B32 B30 B31 59.79(19) . . ?
B24 B30 Br10 121.8(2) . . ?
B25 B30 Br10 121.2(2) . . ?
B29 B30 Br10 122.3(2) . . ?
B32 B30 Br10 121.9(2) . . ?
B31 B30 Br10 121.4(3) . . ?
B25 B31 B26 60.0(2) . . ?
B25 B31 B27 107.3(3) . . ?
B26 B31 B27 59.8(2) . . ?
B25 B31 B32 108.0(3) . . ?
B26 B31 B32 108.4(3) . . ?
B27 B31 B32 59.98(18) . . ?
B25 B31 B30 59.8(2) . . ?
B26 B31 B30 107.9(3) . . ?
B27 B31 B30 107.2(2) . . ?
B32 B31 B30 59.96(19) . . ?
B25 B31 Br11 121.1(2) . . ?
B26 B31 Br11 120.0(2) . . ?
B27 B31 Br11 122.2(2) . . ?
B32 B31 Br11 122.8(3) . . ?
B30 B31 Br11 123.0(2) . . ?
B27 B32 B28 58.85(18) . . ?
B27 B32 B31 59.85(19) . . ?
B28 B32 B31 106.4(2) . . ?
B27 B32 B30 107.4(2) . . ?
B28 B32 B30 106.1(2) . . ?
B31 B32 B30 60.25(19) . . ?
B27 B32 B29 106.8(2) . . ?
B28 B32 B29 59.12(18) . . ?
B31 B32 B29 107.7(2) . . ?
B30 B32 B29 59.61(19) . . ?
B27 B32 Br12 122.4(2) . . ?
B28 B32 Br12 122.63(19) . . ?
B31 B32 Br12 122.5(2) . . ?
B30 B32 Br12 122.6(2) . . ?
B29 B32 Br12 121.7(2) . . ?
B27 Br7 Rh 105.17(10) . . ?
B28 Br8 Rh 105.34(10) . . ?

loop_
_geom_bond_atom_site_label_1
_geom_bond_atom_site_label_2
_geom_bond_distance
_geom_bond_site_symmetry_2
_geom_bond_publ_flag
Rh C11 2.107(3) . ?
Rh C12 2.124(3) . ?
Rh P 2.2319(7) . ?
Rh Br7 2.6140(3) . ?
Rh Br8 2.6264(3) . ?
P C5 1.852(3) . ?
P C2 1.854(3) . ?
P C8 1.867(3) . ?
C1 C2 1.527(6) . ?
C1 H1A 0.9800 . ?
C1 H1B 0.9800 . ?
C1 H1C 0.9800 . ?
C2 C3 1.513(6) . ?
C2 H2 1.0000 . ?
C3 H3A 0.9800 . ?
C3 H3B 0.9800 . ?
C3 H3C 0.9800 . ?
C4 C5 1.530(5) . ?
C4 H4A 0.9800 . ?
C4 H4B 0.9800 . ?
C4 H4C 0.9800 . ?
C5 C6 1.519(5) . ?
C5 H5 1.0000 . ?
C6 H6A 0.9800 . ?
C6 H6B 0.9800 . ?
C6 H6C 0.9800 . ?
C7 C8 1.530(5) . ?
C7 H7A 0.9800 . ?
C7 H7B 0.9800 . ?
C7 H7C 0.9800 . ?
C8 C9 1.531(5) . ?
C8 H8 1.0000 . ?
C9 H9A 0.9800 . ?
C9 H9B 0.9800 . ?
C9 H9C 0.9800 . ?
C11 C12 1.426(5) . ?
C11 H11A 0.950(18) . ?
C11 H11B 0.929(19) . ?
C12 C13 1.526(5) . ?
C12 H12 0.969(18) . ?
C13 C15 1.510(6) . ?
C13 C14 1.530(5) . ?
C13 C16 1.535(6) . ?
C14 H14A 0.9800 . ?
C14 H14B 0.9800 . ?
C14 H14C 0.9800 . ?
C15 H15A 0.9800 . ?
C15 H15B 0.9800 . ?
C15 H15C 0.9800 . ?
C16 H16A 0.9800 . ?
C16 H16B 0.9800 . ?
C16 H16C 0.9800 . ?
C21 B22 1.698(5) . ?
C21 B25 1.701(6) . ?
C21 B24 1.703(6) . ?
C21 B23 1.712(6) . ?
C21 B26 1.713(7) . ?
C21 H21 1.1200 . ?
B22 B28 1.764(5) . ?
B22 B27 1.776(5) . ?
B22 B26 1.782(6) . ?
B22 B23 1.783(6) . ?
B22 H22 1.1200 . ?
B23 B28 1.757(5) . ?
B23 B29 1.782(5) . ?
B23 B24 1.786(6) . ?
B23 H23 1.1200 . ?
B24 B30 1.760(6) . ?
B24 B25 1.771(6) . ?
B24 B29 1.777(5) . ?
B24 H24 1.1200 . ?
B25 B31 1.775(6) . ?
B25 B26 1.779(5) . ?
B25 B30 1.780(6) . ?
B25 H25 1.1200 . ?
B26 B27 1.776(5) . ?
B26 B31 1.781(6) . ?
B26 H26 1.1200 . ?
B27 B28 1.755(5) . ?
B27 B31 1.782(5) . ?
B27 B32 1.784(4) . ?
B27 Br7 1.972(3) . ?
B28 B29 1.770(5) . ?
B28 B32 1.787(5) . ?
B28 Br8 1.968(3) . ?
B29 B30 1.785(5) . ?
B29 B32 1.800(5) . ?
B29 Br9 1.943(3) . ?
B30 B32 1.791(5) . ?
B30 B31 1.796(5) . ?
B30 Br10 1.941(4) . ?
B31 B32 1.788(5) . ?
B31 Br11 1.943(4) . ?
B32 Br12 1.931(3) . ?

loop_
_platon_squeeze_void_nr
_platon_squeeze_void_average_x
_platon_squeeze_void_average_y
_platon_squeeze_void_average_z
_platon_squeeze_void_volume
_platon_squeeze_void_count_electrons
1 -0.052 0.500 -0.030 347.5 4.1
2 0.448 0.000 0.070 347.5 4.1
